data_4306125
loop_
_publ_author_name
'Charlotte Martineau'
'Franck Fayon'
'Christophe Legein'
'Jean-Yves Buzar\'e'
'Fran\,cois Goutenoire'
'Emmanuelle Suard'

_publ_section_title
;
Neutron Powder Diffraction, Multinuclear, and Multidimensional NMR
Structural Investigation of Pb5Ga3F19
;
_journal_name_full 'Inorganic Chemistry'
_journal_page_first 10895
_journal_page_last 10905
_journal_paper_doi 10.1021/ic801044j
_journal_volume 47
_journal_year 2008
_chemical_formula_structural Pb5Ga3F19
_chemical_formula_sum 'F19 Ga3 Pb5'
_chemical_formula_weight 1606.16
_chemical_name_systematic 'Pentalead Trigallium Fluoride'
_space_group_IT_number 108
_symmetry_Int_Tables_number 108
_symmetry_space_group_name_Hall 'I 4 -2c'
_symmetry_space_group_name_H-M 'I 4 c m'
_audit_creation_date 08-04-29
_audit_creation_method 'Created with Diamond (www.crystalimpact.com)'
_audit_update_record 08-04-29
_cell_angle_alpha 90.000
_cell_angle_beta 90.000
_cell_angle_gamma 90.000
_cell_formula_units_Z 4
_cell_length_a 14.3372(3)
_cell_length_b 14.3372(3)
_cell_length_c 7.4346(2)
_cell_measurement_reflns_used 222
_cell_measurement_temperature 298
_cell_measurement_theta_max 165.0
_cell_measurement_theta_min 10.0
_cell_volume 1528.22(6)
_diffrn_measured_fraction_theta_full 0.99
_cod_data_source_file ic801044j_si_001_1.cif
_cod_data_source_block Pb5Ga3F19_model1
_cod_original_cell_volume 1528.2(6)
_cod_original_sg_symbol_Hall I_4_-2c
_cod_original_formula_sum 'F19 Ga3 Pb5 '
_cod_database_code 4306125

loop_
_symmetry_equiv_pos_site_id
_symmetry_equiv_pos_as_xyz
1 'y+1/2, x+1/2, z'
2 '-y+1/2, -x+1/2, z'
3 'y, -x, z'
4 '-y, x, z'
5 'x+1/2, -y+1/2, z'
6 '-x+1/2, y+1/2, z'
7 '-x, -y, z'
8 'x, y, z'
9 'y, x, z+1/2'
10 '-y, -x, z+1/2'
11 'y+1/2, -x+1/2, z+1/2'
12 '-y+1/2, x+1/2, z+1/2'
13 'x, -y, z+1/2'
14 '-x, y, z+1/2'
15 '-x+1/2, -y+1/2, z+1/2'
16 'x+1/2, y+1/2, z+1/2'

loop_
_atom_site_aniso_label
_atom_site_aniso_U_11
_atom_site_aniso_U_22
_atom_site_aniso_U_33
_atom_site_aniso_U_12
_atom_site_aniso_U_13
_atom_site_aniso_U_23
Pb1 0.02125 0.01386 0.03491 -0.00487 -0.00355 0.00848
Pb2 0.05081 0.05081 0.02286 0.00000 -0.02509 0.00000
Ga1 0.01218 0.01218 0.05252 -0.00178 0.00499 0.00124
Ga2 0.02540 0.02540 0.02474 0.00000 0.00000 0.00000
F1 0.02853 0.03987 0.03229 -0.00275 0.00521 0.00653
F2 0.03362 0.01959 0.05168 0.00534 -0.00655 -0.01323
F3 0.26952 0.26952 0.03067 0.00000 0.00000 0.00000
F4 0.02417 0.02417 0.03233 0.00717 -0.00460 -0.00718
F5 0.01840 0.01840 0.06276 -0.01320 -0.01000 0.01318
F6 0.06406 0.06406 0.04225 -0.01096 0.03206 0.01096
F7 0.01271 0.02427 0.16764 -0.00410 0.01145 -0.00356

loop_
_atom_site_label
_atom_site_type_symbol
_atom_site_symmetry_multiplicity
_atom_site_Wyckoff_symbol
_atom_site_fract_x
_atom_site_fract_y
_atom_site_fract_z
_atom_site_occupancy
_atom_site_thermal_displace_type
Pb1 Pb 16 d 0.4284(2) 0.2719(2) 0.0000(0) 1.000 Uani
Pb2 Pb 4 b 0.0000 0.5000 0.1440(11) 1.000 Uani
Ga1 Ga 8 c 0.1630(2) 0.3370(2) 0.9775(10) 1.000 Uani
Ga2 Ga 4 a 0.0000 0.0000 0.1711(13) 1.000 Uani
F1 F 16 d 0.1069(2) 0.2472(4) 0.8211(10) 1.000 Uani
F2 F 16 d 0.1988(3) 0.4300(3) 0.1513(10) 1.000 Uani
F3 F 4 a 0.0000 0.0000 0.4081(33) 1.000 Uani
F4 F 8 c 0.2506(3) 0.2494(3) 0.0448(9) 1.000 Uani
F5 F 8 c 0.3867(3) 0.1133(3) 0.0077(16) 1.000 Uani
F6 F 8 c 0.0756(5) 0.4244(5) 0.8947(12) 1.000 Uani
F7 F 16 d 0.1158(3) 0.0555(4) 0.6632(13) 1.000 Uani

loop_
_atom_type_symbol
_atom_type_oxidation_number
Pb 2
Ga 3
F -1
